data_7202406
loop_
_publ_author_name
'Lemmerer, Andreas'
'Bourne, Susan A.'
'Fernandes, Manuel A.'

_publ_section_title
;
 Disruption of a robust supramolecular heterosynthon in achiral
 benzylammonium and (pyridylmethyl)ammonium m-iodobenzoate salts
;
_journal_issue 12
_journal_name_full CrystEngComm
_journal_page_first 1750
_journal_paper_doi 10.1039/b811789f
_journal_volume 10
_journal_year 2008
_chemical_formula_moiety 'C6 H9 N2, C7 H4 I O2'
_chemical_formula_sum 'C13 H13 I N2 O2'
_chemical_formula_weight 356.15
_chemical_name_common ((3-pyridylmethyl)ammonium)(m-iodobenzoate)
_chemical_name_systematic
;
((3-pyridylmethyl)ammonium)(m-iodobenzoate)
;
_space_group_IT_number 14
_symmetry_cell_setting monoclinic
_symmetry_space_group_name_Hall '-P 2yn'
_symmetry_space_group_name_H-M 'P 1 21/n 1'
_atom_sites_solution_hydrogens geom
_atom_sites_solution_primary direct
_atom_sites_solution_secondary difmap
_audit_conform_dict_location ftp://ftp.iucr.org/pub/cif_core.dic
_audit_conform_dict_name cif_core.dic
_audit_conform_dict_version 2.3
_audit_creation_date 2008-06-29T12:27:56-00:00
_audit_creation_method 'WinGX routine CIF_UPDATE'
_cell_angle_alpha 90
_cell_angle_beta 96.47(3)
_cell_angle_gamma 90
_cell_formula_units_Z 4
_cell_length_a 12.451(3)
_cell_length_b 6.1494(12)
_cell_length_c 17.582(4)
_cell_measurement_reflns_used 29835
_cell_measurement_temperature 173(2)
_cell_measurement_theta_max 28.28
_cell_measurement_theta_min 0.41
_cell_volume 1337.6(5)
_computing_cell_refinement 'DENZO-SMN (Otwinowski & Minor, 1997)'
_computing_data_collection 'COLLECT (Nonius, 2000)'
_computing_data_reduction DENZO-SMN
_computing_molecular_graphics
;
Ortep-3 for Windows (Farrugia, 1997) and DIAMOND (Brandenburg, 1999)
;
_computing_publication_material
;
WinGX publication routines (Farrugia, 1999) and PLATON (Spek, 2002)
;
_computing_structure_refinement 'SHELXL-97 (Sheldrick, 1997)'
_computing_structure_solution 'SHELXS-97 (Sheldrick, 1997)'
_diffrn_ambient_temperature 173(2)
_diffrn_measured_fraction_theta_full 0.994
_diffrn_measured_fraction_theta_max 0.994
_diffrn_measurement_device_type 'Nonius KappaCCD area-detector'
_diffrn_measurement_method '2.0\% \p and \w scans'
_diffrn_radiation_monochromator graphite
_diffrn_radiation_type MoK\a
_diffrn_radiation_wavelength 0.71073
_diffrn_reflns_av_R_equivalents 0.0377
_diffrn_reflns_av_unetI/netI 0.0179
_diffrn_reflns_limit_h_max 14
_diffrn_reflns_limit_h_min -15
_diffrn_reflns_limit_k_max 7
_diffrn_reflns_limit_k_min -7
_diffrn_reflns_limit_l_max 21
_diffrn_reflns_limit_l_min -21
_diffrn_reflns_number 24053
_diffrn_reflns_theta_full 25.5
_diffrn_reflns_theta_max 25.5
_diffrn_reflns_theta_min 3.7
_diffrn_standards_number 0
_exptl_absorpt_coefficient_mu 2.39
_exptl_absorpt_correction_T_max 0.78
_exptl_absorpt_correction_T_min 0.34
_exptl_absorpt_correction_type multi-scan
_exptl_absorpt_process_details 'SADABS (Sheldrick, 1996)'
_exptl_crystal_colour colourless
_exptl_crystal_density_diffrn 1.768
_exptl_crystal_density_method 'not measured'
_exptl_crystal_description block
_exptl_crystal_F_000 696
_exptl_crystal_size_max 0.45
_exptl_crystal_size_mid 0.2
_exptl_crystal_size_min 0.1
_refine_diff_density_max 0.313
_refine_diff_density_min -0.55
_refine_diff_density_rms 0.058
_refine_ls_extinction_coef 0.0200(6)
_refine_ls_extinction_expression Fc^*^=kFc[1+0.001xFc^2^\l^3^/sin(2\q)]^-1/4^
_refine_ls_extinction_method SHELXL
_refine_ls_goodness_of_fit_ref 1.093
_refine_ls_hydrogen_treatment mixed
_refine_ls_matrix_type full
_refine_ls_number_parameters 173
_refine_ls_number_reflns 2476
_refine_ls_number_restraints 0
_refine_ls_restrained_S_all 1.093
_refine_ls_R_factor_all 0.0201
_refine_ls_R_factor_gt 0.0176
_refine_ls_shift/su_max 0.002
_refine_ls_shift/su_mean 0
_refine_ls_structure_factor_coef Fsqd
_refine_ls_weighting_details 'calc w=1/[\s^2^(Fo^2^)+(0.0198P)^2^+0.7698P] where P=(Fo^2^+2Fc^2^)/3'
_refine_ls_weighting_scheme calc
_refine_ls_wR_factor_gt 0.0437
_refine_ls_wR_factor_ref 0.0453
_reflns_number_gt 2286
_reflns_number_total 2476
_reflns_threshold_expression >2sigma(I)
_cod_data_source_file b811789f.txt
_cod_data_source_block 3_CSD_DEP_689522
_cod_depositor_comments
;
The following automatic conversions were performed:
'_symmetry_cell_setting' value 'Monoclinic' changed to 'monoclinic'
according to '/home/saulius/struct/CIF-dictionaries/cif_core.dic'
dictionary named 'cif_core.dic' version 2.4.1 from 2010-06-29.

Automatic conversion script
Id: cif_fix_enum 1527 2010-12-29 10:47:43Z saulius 
;
_cod_original_cell_volume 1337.7(5)
_cod_original_sg_symbol_H-M P2(1)/n
_cod_database_code 7202406

loop_
_symmetry_equiv_pos_as_xyz
'x, y, z'
'-x+1/2, y+1/2, -z+1/2'
'-x, -y, -z'
'x-1/2, -y-1/2, z-1/2'

loop_
_atom_site_label
_atom_site_type_symbol
_atom_site_fract_x
_atom_site_fract_y
_atom_site_fract_z
_atom_site_U_iso_or_equiv
_atom_site_adp_type
_atom_site_occupancy
_atom_site_symmetry_multiplicity
_atom_site_calc_flag
_atom_site_refinement_flags
_atom_site_disorder_assembly
_atom_site_disorder_group
C1 C 0.58336(12) 0.8980(3) 0.30112(10) 0.0175(3) Uani 1 1 d . . .
C2 C 0.56875(13) 0.7846(3) 0.23226(10) 0.0187(3) Uani 1 1 d . . .
H2 H 0.5397 0.6416 0.2305 0.022 Uiso 1 1 calc R . .
C3 C 0.59690(14) 0.8820(3) 0.16657(10) 0.0216(4) Uani 1 1 d . . .
C4 C 0.63986(15) 1.0904(3) 0.16736(11) 0.0252(4) Uani 1 1 d . . .
H4 H 0.6587 1.1551 0.1216 0.03 Uiso 1 1 calc R . .
C5 C 0.65470(15) 1.2022(3) 0.23624(12) 0.0240(4) Uani 1 1 d . . .
H5 H 0.6845 1.3446 0.2379 0.029 Uiso 1 1 calc R . .
C6 C 0.62638(13) 1.1076(3) 0.30287(10) 0.0204(4) Uani 1 1 d . . .
H6 H 0.6363 1.1857 0.3497 0.024 Uiso 1 1 calc R . .
C7 C 0.55313(15) 0.7912(3) 0.37347(11) 0.0228(4) Uani 1 1 d . . .
O1 O 0.52542(12) 0.5950(2) 0.36874(8) 0.0321(3) Uani 1 1 d . . .
O2 O 0.55861(12) 0.9064(2) 0.43264(7) 0.0308(3) Uani 1 1 d . . .
I1 I 0.574356(12) 0.70865(3) 0.062788(7) 0.03845(9) Uani 1 1 d . . .
C8 C 0.74455(15) 0.3734(3) 0.59006(11) 0.0250(4) Uani 1 1 d . . .
C9 C 0.70464(16) 0.1629(3) 0.58671(12) 0.0283(4) Uani 1 1 d . . .
H9 H 0.6506 0.1273 0.5461 0.034 Uiso 1 1 calc R . .
N3 N 0.73731(13) 0.0068(3) 0.63690(10) 0.0298(4) Uani 1 1 d . . .
C11 C 0.81485(15) 0.0594(3) 0.69342(11) 0.0292(4) Uani 1 1 d . . .
H11 H 0.8391 -0.0489 0.7299 0.035 Uiso 1 1 calc R . .
C12 C 0.86072(16) 0.2633(4) 0.70077(13) 0.0327(5) Uani 1 1 d . . .
H12 H 0.9161 0.294 0.741 0.039 Uiso 1 1 calc R . .
C13 C 0.82457(15) 0.4227(3) 0.64838(12) 0.0311(4) Uani 1 1 d . . .
H13 H 0.8546 0.5648 0.6525 0.037 Uiso 1 1 calc R . .
C14 C 0.69899(17) 0.5377(3) 0.53194(11) 0.0307(4) Uani 1 1 d . . .
H14A H 0.7572 0.6379 0.5202 0.037 Uiso 1 1 calc R . .
H14B H 0.6713 0.4619 0.484 0.037 Uiso 1 1 calc R . .
N1 N 0.60998(14) 0.6653(3) 0.56029(10) 0.0244(3) Uani 1 1 d . . .
H1A H 0.583(2) 0.743(4) 0.5238(17) 0.037 Uiso 1 1 d . . .
H1B H 0.638(2) 0.753(4) 0.5979(16) 0.037 Uiso 1 1 d . . .
H1C H 0.5622(19) 0.580(4) 0.5802(13) 0.037 Uiso 1 1 d . . .

loop_
_atom_site_aniso_label
_atom_site_aniso_U_11
_atom_site_aniso_U_22
_atom_site_aniso_U_33
_atom_site_aniso_U_23
_atom_site_aniso_U_13
_atom_site_aniso_U_12
C1 0.0145(8) 0.0173(9) 0.0208(9) 0.0014(7) 0.0029(6) 0.0016(6)
C2 0.0165(8) 0.0174(8) 0.0224(9) -0.0003(7) 0.0025(7) -0.0015(6)
C3 0.0222(8) 0.0246(9) 0.0177(8) -0.0021(7) 0.0013(7) 0.0009(7)
C4 0.0253(9) 0.0254(10) 0.0258(9) 0.0081(8) 0.0072(8) 0.0008(8)
C5 0.0214(9) 0.0167(9) 0.0340(11) 0.0028(7) 0.0042(8) -0.0018(7)
C6 0.0177(8) 0.0186(9) 0.0246(9) -0.0024(7) 0.0009(7) 0.0011(7)
C7 0.0224(9) 0.0253(10) 0.0216(10) 0.0026(7) 0.0062(7) 0.0019(7)
O1 0.0459(8) 0.0217(7) 0.0314(7) 0.0030(6) 0.0163(6) -0.0079(6)
O2 0.0447(8) 0.0299(8) 0.0188(7) -0.0005(6) 0.0081(6) -0.0016(6)
I1 0.05413(12) 0.04199(12) 0.01988(10) -0.00673(5) 0.00698(6) -0.00576(6)
C8 0.0248(9) 0.0252(10) 0.0269(10) -0.0044(8) 0.0109(8) -0.0037(8)
C9 0.0292(10) 0.0267(10) 0.0279(10) -0.0036(8) -0.0014(8) -0.0056(8)
N3 0.0297(8) 0.0254(9) 0.0332(9) -0.0001(7) -0.0008(7) -0.0035(7)
C11 0.0234(9) 0.0348(11) 0.0297(10) -0.0006(8) 0.0037(8) 0.0037(8)
C12 0.0202(9) 0.0415(12) 0.0355(12) -0.0098(9) -0.0014(8) -0.0030(8)
C13 0.0250(9) 0.0281(10) 0.0408(12) -0.0084(9) 0.0064(8) -0.0087(8)
C14 0.0395(11) 0.0274(11) 0.0273(10) 0.0009(8) 0.0127(9) -0.0039(9)
N1 0.0318(9) 0.0200(8) 0.0218(8) 0.0010(7) 0.0045(7) -0.0068(7)

loop_
_atom_type_symbol
_atom_type_description
_atom_type_scat_dispersion_real
_atom_type_scat_dispersion_imag
_atom_type_scat_source
C C 0.0033 0.0016 'International Tables Vol C Tables 4.2.6.8 and 6.1.1.4'
H H 0 0 'International Tables Vol C Tables 4.2.6.8 and 6.1.1.4'
N N 0.0061 0.0033 'International Tables Vol C Tables 4.2.6.8 and 6.1.1.4'
O O 0.0106 0.006 'International Tables Vol C Tables 4.2.6.8 and 6.1.1.4'
I I -0.4742 1.8119 'International Tables Vol C Tables 4.2.6.8 and 6.1.1.4'

loop_
_geom_angle_atom_site_label_1
_geom_angle_atom_site_label_2
_geom_angle_atom_site_label_3
_geom_angle
_geom_angle_site_symmetry_1
_geom_angle_site_symmetry_3
_geom_angle_publ_flag
C2 C1 C6 119.66(16) . . ?
C2 C1 C7 119.49(15) . . ?
C6 C1 C7 120.85(16) . . ?
C3 C2 C1 119.32(16) . . ?
C3 C2 H2 120.3 . . ?
C1 C2 H2 120.3 . . ?
C2 C3 C4 121.73(17) . . ?
C2 C3 I1 118.94(13) . . ?
C4 C3 I1 119.33(13) . . ?
C5 C4 C3 118.68(17) . . ?
C5 C4 H4 120.7 . . ?
C3 C4 H4 120.7 . . ?
C4 C5 C6 120.48(17) . . ?
C4 C5 H5 119.8 . . ?
C6 C5 H5 119.8 . . ?
C5 C6 C1 120.13(17) . . ?
C5 C6 H6 119.9 . . ?
C1 C6 H6 119.9 . . ?
O2 C7 O1 125.93(17) . . ?
O2 C7 C1 117.11(16) . . ?
O1 C7 C1 116.95(16) . . ?
C13 C8 C9 117.54(19) . . ?
C13 C8 C14 122.89(18) . . ?
C9 C8 C14 119.56(17) . . ?
N3 C9 C8 124.21(18) . . ?
N3 C9 H9 117.9 . . ?
C8 C9 H9 117.9 . . ?
C9 N3 C11 117.06(18) . . ?
N3 C11 C12 122.9(2) . . ?
N3 C11 H11 118.5 . . ?
C12 C11 H11 118.5 . . ?
C11 C12 C13 118.78(19) . . ?
C11 C12 H12 120.6 . . ?
C13 C12 H12 120.6 . . ?
C8 C13 C12 119.45(19) . . ?
C8 C13 H13 120.3 . . ?
C12 C13 H13 120.3 . . ?
N1 C14 C8 111.41(15) . . ?
N1 C14 H14A 109.3 . . ?
C8 C14 H14A 109.3 . . ?
N1 C14 H14B 109.3 . . ?
C8 C14 H14B 109.3 . . ?
H14A C14 H14B 108 . . ?
C14 N1 H1A 107.1(18) . . ?
C14 N1 H1B 109.1(16) . . ?
H1A N1 H1B 108(2) . . ?
C14 N1 H1C 112.0(16) . . ?
H1A N1 H1C 114(2) . . ?
H1B N1 H1C 106(2) . . ?

loop_
_geom_bond_atom_site_label_1
_geom_bond_atom_site_label_2
_geom_bond_distance
_geom_bond_site_symmetry_2
_geom_bond_publ_flag
C1 C2 1.391(2) . ?
C1 C6 1.394(2) . ?
C1 C7 1.516(2) . ?
C2 C3 1.381(3) . ?
C2 H2 0.95 . ?
C3 C4 1.388(3) . ?
C3 I1 2.1046(18) . ?
C4 C5 1.387(3) . ?
C4 H4 0.95 . ?
C5 C6 1.389(3) . ?
C5 H5 0.95 . ?
C6 H6 0.95 . ?
C7 O2 1.254(2) . ?
C7 O1 1.255(2) . ?
C8 C13 1.381(3) . ?
C8 C9 1.385(3) . ?
C8 C14 1.502(3) . ?
C9 N3 1.336(3) . ?
C9 H9 0.95 . ?
N3 C11 1.345(3) . ?
C11 C12 1.378(3) . ?
C11 H11 0.95 . ?
C12 C13 1.385(3) . ?
C12 H12 0.95 . ?
C13 H13 0.95 . ?
C14 N1 1.489(3) . ?
C14 H14A 0.99 . ?
C14 H14B 0.99 . ?
N1 H1A 0.84(3) . ?
N1 H1B 0.89(3) . ?
N1 H1C 0.89(3) . ?

loop_
_geom_hbond_atom_site_label_D
_geom_hbond_atom_site_label_H
_geom_hbond_atom_site_label_A
_geom_hbond_distance_DH
_geom_hbond_distance_HA
_geom_hbond_distance_DA
_geom_hbond_angle_DHA
_geom_hbond_site_symmetry_A
N1 H1A O2 0.84(3) 1.89(3) 2.706(2) 165(3) .
N1 H1B N3 0.89(3) 2.06(3) 2.874(3) 151(2) 1_565
N1 H1C O1 0.89(3) 1.84(3) 2.727(2) 173(2) 3_666

loop_
_geom_torsion_atom_site_label_1
_geom_torsion_atom_site_label_2
_geom_torsion_atom_site_label_3
_geom_torsion_atom_site_label_4
_geom_torsion
_geom_torsion_site_symmetry_1
_geom_torsion_site_symmetry_2
_geom_torsion_site_symmetry_3
_geom_torsion_site_symmetry_4
_geom_torsion_publ_flag
C6 C1 C2 C3 -0.2(2) . . . . ?
C7 C1 C2 C3 -179.66(15) . . . . ?
C1 C2 C3 C4 0.2(3) . . . . ?
C1 C2 C3 I1 -179.99(12) . . . . ?
C2 C3 C4 C5 0.1(3) . . . . ?
I1 C3 C4 C5 -179.71(13) . . . . ?
C3 C4 C5 C6 -0.4(3) . . . . ?
C4 C5 C6 C1 0.5(3) . . . . ?
C2 C1 C6 C5 -0.2(2) . . . . ?
C7 C1 C6 C5 179.32(16) . . . . ?
C2 C1 C7 O2 -173.79(16) . . . . ?
C6 C1 C7 O2 6.7(2) . . . . ?
C2 C1 C7 O1 6.6(2) . . . . ?
C6 C1 C7 O1 -172.91(16) . . . . ?
C13 C8 C9 N3 1.2(3) . . . . ?
C14 C8 C9 N3 -177.92(18) . . . . ?
C8 C9 N3 C11 -0.8(3) . . . . ?
C9 N3 C11 C12 -0.3(3) . . . . ?
N3 C11 C12 C13 0.9(3) . . . . ?
C9 C8 C13 C12 -0.5(3) . . . . ?
C14 C8 C13 C12 178.59(17) . . . . ?
C11 C12 C13 C8 -0.5(3) . . . . ?
C13 C8 C14 N1 -85.6(2) . . . . ?
C9 C8 C14 N1 93.5(2) . . . . ?

loop_
_cod_related_entry_id
_cod_related_entry_database
_cod_related_entry_code
1 ChemSpider 24770738
